data_7038768
loop_
_publ_author_name
'Xu, Qiu-Lei'
'Liang, Xiao'
'Jiang, Liang'
'Zhao, Yue'
'Zheng, You-Xuan'

_publ_section_title
;
 Crystal structure, photoluminescence and electroluminescence of three
 bluish green light-emitting iridium complexes.
;
_journal_issue 17
_journal_name_full 'Dalton transactions (Cambridge, England : 2003)'
_journal_page_first 7366
_journal_page_last 7372
_journal_paper_doi 10.1039/c6dt00518g
_journal_volume 45
_journal_year 2016
_chemical_formula_sum 'C44 H30 F6 Ir N7 O2 P2'
_chemical_formula_weight 1056.89
_chemical_name_systematic
; 
 ? 
;
_space_group_IT_number 19
_symmetry_cell_setting orthorhombic
_symmetry_space_group_name_Hall 'P 2ac 2ab'
_symmetry_space_group_name_H-M 'P 21 21 21'
_atom_sites_solution_hydrogens geom
_atom_sites_solution_primary direct
_atom_sites_solution_secondary difmap
_audit_creation_method SHELXL-97
_audit_update_record
;
2015-11-10 deposited with the CCDC.
2016-03-10 downloaded from the CCDC.
;
_cell_angle_alpha 90.00
_cell_angle_beta 90.00
_cell_angle_gamma 90.00
_cell_formula_units_Z 4
_cell_length_a 11.2120(3)
_cell_length_b 17.6716(5)
_cell_length_c 20.9835(6)
_cell_measurement_temperature 296(2)
_cell_volume 4157.5(2)
_computing_cell_refinement SMART
_computing_data_collection 'SMART, (Bruker, 2000)'
_computing_data_reduction 'SAINT (Bruker, 2000)'
_computing_molecular_graphics SHELXTL
_computing_publication_material SHELXTL
_computing_structure_refinement 'SHELXL-97 (Sheldrick, 1997)'
_computing_structure_solution 'SHELXS-97 (Sheldrick, 1990)'
_diffrn_ambient_temperature 296(2)
_diffrn_measured_fraction_theta_full 0.999
_diffrn_measured_fraction_theta_max 0.999
_diffrn_measurement_device_type 'CCD area detector'
_diffrn_measurement_method 'phi and omega scans'
_diffrn_radiation_monochromator graphite
_diffrn_radiation_source 'fine-focus sealed tube'
_diffrn_radiation_type MoK\a
_diffrn_radiation_wavelength 0.71073
_diffrn_reflns_av_R_equivalents 0.0277
_diffrn_reflns_av_sigmaI/netI 0.0242
_diffrn_reflns_limit_h_max 14
_diffrn_reflns_limit_h_min -14
_diffrn_reflns_limit_k_max 23
_diffrn_reflns_limit_k_min -22
_diffrn_reflns_limit_l_max 14
_diffrn_reflns_limit_l_min -27
_diffrn_reflns_number 30160
_diffrn_reflns_theta_full 28.29
_diffrn_reflns_theta_max 28.29
_diffrn_reflns_theta_min 1.51
_exptl_absorpt_coefficient_mu 3.363
_exptl_absorpt_correction_T_max 0.6689
_exptl_absorpt_correction_T_min 0.5527
_exptl_absorpt_correction_type multi-scan
_exptl_absorpt_process_details sadabs
_exptl_crystal_colour yellow
_exptl_crystal_density_diffrn 1.689
_exptl_crystal_density_method 'not measured'
_exptl_crystal_description block
_exptl_crystal_F_000 2080
_exptl_crystal_size_max 0.20
_exptl_crystal_size_mid 0.17
_exptl_crystal_size_min 0.13
_refine_diff_density_max 1.224
_refine_diff_density_min -0.829
_refine_diff_density_rms 0.104
_refine_ls_abs_structure_details 'Flack H D (1983), Acta Cryst. A39, 876-881'
_refine_ls_abs_structure_Flack 1.040(11)
_refine_ls_extinction_method none
_refine_ls_goodness_of_fit_ref 1.048
_refine_ls_hydrogen_treatment mixed
_refine_ls_matrix_type full
_refine_ls_number_parameters 559
_refine_ls_number_reflns 10315
_refine_ls_number_restraints 0
_refine_ls_restrained_S_all 1.048
_refine_ls_R_factor_all 0.0549
_refine_ls_R_factor_gt 0.0531
_refine_ls_shift/su_max 0.010
_refine_ls_shift/su_mean 0.001
_refine_ls_structure_factor_coef Fsqd
_refine_ls_weighting_details 'calc w=1/[\s^2^(Fo^2^)+(0.0988P)^2^+20.6840P] where P=(Fo^2^+2Fc^2^)/3'
_refine_ls_weighting_scheme calc
_refine_ls_wR_factor_gt 0.1514
_refine_ls_wR_factor_ref 0.1530
_reflns_number_gt 9874
_reflns_number_total 10315
_reflns_threshold_expression >2sigma(I)
_cod_data_source_file c6dt00518g2.cif
_cod_data_source_block ntn
_cod_depositor_comments
;
The following automatic conversions were performed:

'_symmetry_cell_setting' value 'Orthorhombic' changed to
'orthorhombic' according to
/usr/data/users/saulius/crontab/automatic-downloads/rss-feeds/RSC/lib/dictionaries/cif_core.dic
dictionary named 'cif_core.dic' version 2.4.2 from 2011-04-26.

Automatic conversion script
Id: cif_fix_values 4268 2015-11-12 08:31:59Z antanas 

 Adding full bibliography for 7038768.cif.
;
_cod_original_sg_symbol_H-M 'P2(1)2(1)2(1) '
_cod_database_code 7038768

loop_
_symmetry_equiv_pos_as_xyz
'x, y, z'
'-x+1/2, -y, z+1/2'
'-x, y+1/2, -z+1/2'
'x+1/2, -y+1/2, -z'

loop_
_atom_site_label
_atom_site_type_symbol
_atom_site_fract_x
_atom_site_fract_y
_atom_site_fract_z
_atom_site_U_iso_or_equiv
_atom_site_adp_type
_atom_site_occupancy
_atom_site_symmetry_multiplicity
_atom_site_calc_flag
_atom_site_refinement_flags
C1 C 1.3613(10) 0.4962(6) 1.1431(5) 0.053(2) Uani 1 1 d .
C2 C 1.2337(12) 0.4237(7) 1.1958(6) 0.060(3) Uani 1 1 d .
H2 H 1.2162 0.3889 1.2278 0.072 Uiso 1 1 calc R
C3 C 1.1414(9) 0.4488(5) 1.1567(5) 0.046(2) Uani 1 1 d .
C4 C 1.1698(8) 0.5031(5) 1.1089(4) 0.0372(17) Uani 1 1 d .
C5 C 1.0176(9) 0.4236(5) 1.1589(5) 0.046(2) Uani 1 1 d .
C6 C 0.9683(14) 0.3743(7) 1.2023(6) 0.066(3) Uani 1 1 d .
H6 H 1.0151 0.3534 1.2344 0.080 Uiso 1 1 calc R
C7 C 0.8486(15) 0.3563(9) 1.1978(8) 0.084(5) Uani 1 1 d .
H7 H 0.8138 0.3238 1.2273 0.100 Uiso 1 1 calc R
C8 C 0.7808(12) 0.3871(8) 1.1489(9) 0.081(5) Uani 1 1 d .
H8 H 0.7003 0.3753 1.1447 0.098 Uiso 1 1 calc R
C9 C 0.8363(10) 0.4358(7) 1.1067(7) 0.061(3) Uani 1 1 d .
H9 H 0.7915 0.4564 1.0737 0.073 Uiso 1 1 calc R
C10 C 0.9043(8) 0.6848(5) 1.1862(4) 0.0378(17) Uani 1 1 d .
C11 C 0.9942(7) 0.6184(5) 1.1066(4) 0.0338(16) Uani 1 1 d .
C12 C 1.0375(9) 0.6889(4) 1.0835(4) 0.0368(15) Uani 1 1 d .
C13 C 1.0160(9) 0.7533(5) 1.1184(5) 0.046(2) Uani 1 1 d .
H13 H 1.0496 0.7987 1.1050 0.055 Uiso 1 1 calc R
C14 C 1.1040(8) 0.6858(5) 1.0236(4) 0.0400(17) Uani 1 1 d .
C15 C 1.1455(12) 0.7469(7) 0.9897(6) 0.057(3) Uani 1 1 d .
H15 H 1.1324 0.7959 1.0043 0.069 Uiso 1 1 calc R
C16 C 1.2073(12) 0.7345(7) 0.9335(6) 0.064(3) Uani 1 1 d .
H16 H 1.2353 0.7753 0.9098 0.077 Uiso 1 1 calc R
C17 C 1.2273(12) 0.6609(8) 0.9128(6) 0.064(3) Uani 1 1 d .
H17 H 1.2695 0.6516 0.8754 0.077 Uiso 1 1 calc R
C18 C 1.1834(8) 0.6024(6) 0.9487(5) 0.048(2) Uani 1 1 d .
H18 H 1.1980 0.5531 0.9353 0.057 Uiso 1 1 calc R
C45 C 0.8211(10) 0.6845(7) 1.2426(5) 0.052(2) Uani 1 1 d .
C19 C 0.9563(9) 0.3220(5) 0.9418(5) 0.0467(19) Uani 1 1 d .
C20 C 1.0073(14) 0.2680(8) 0.9806(8) 0.076(4) Uani 1 1 d .
H20 H 1.0755 0.2799 1.0038 0.092 Uiso 1 1 calc R
C21 C 0.958(2) 0.1954(9) 0.9856(9) 0.094(5) Uani 1 1 d .
H21 H 0.9920 0.1592 1.0119 0.113 Uiso 1 1 calc R
C22 C 0.8572(18) 0.1788(9) 0.9507(9) 0.092(5) Uani 1 1 d .
H22 H 0.8252 0.1303 0.9524 0.111 Uiso 1 1 calc R
C23 C 0.8052(19) 0.2309(10) 0.9147(8) 0.094(6) Uani 1 1 d .
H23 H 0.7355 0.2193 0.8928 0.113 Uiso 1 1 calc R
C24 C 0.8543(12) 0.3026(8) 0.9094(7) 0.066(3) Uani 1 1 d .
H24 H 0.8174 0.3383 0.8835 0.079 Uiso 1 1 calc R
C25 C 1.1451(8) 0.3909(5) 0.8737(5) 0.0409(18) Uani 1 1 d .
C26 C 1.2424(12) 0.3473(10) 0.8940(7) 0.080(4) Uani 1 1 d .
H26 H 1.2468 0.3323 0.9364 0.096 Uiso 1 1 calc R
C27 C 1.3320(14) 0.3261(12) 0.8522(7) 0.093(6) Uani 1 1 d .
H27 H 1.3947 0.2957 0.8660 0.112 Uiso 1 1 calc R
C28 C 1.3269(12) 0.3505(8) 0.7903(7) 0.068(3) Uani 1 1 d .
H28 H 1.3881 0.3381 0.7624 0.082 Uiso 1 1 calc R
C29 C 1.2356(14) 0.3919(8) 0.7696(6) 0.074(4) Uani 1 1 d .
H29 H 1.2334 0.4072 0.7272 0.089 Uiso 1 1 calc R
C43 C 1.1420(12) 0.4129(7) 0.8110(5) 0.062(3) Uani 1 1 d .
H43 H 1.0785 0.4415 0.7958 0.075 Uiso 1 1 calc R
C44 C 1.4912(10) 0.5204(9) 1.1343(7) 0.069(3) Uani 1 1 d .
C31 C 0.7079(7) 0.5257(6) 0.9079(4) 0.0403(17) Uani 1 1 d .
C32 C 0.6240(8) 0.5360(7) 0.9557(5) 0.051(2) Uani 1 1 d .
H32 H 0.6484 0.5482 0.9968 0.061 Uiso 1 1 calc R
C33 C 0.5019(10) 0.5281(9) 0.9419(7) 0.071(3) Uani 1 1 d .
H33 H 0.4454 0.5350 0.9738 0.085 Uiso 1 1 calc R
C34 C 0.4665(11) 0.5104(8) 0.8819(7) 0.072(3) Uani 1 1 d .
H34 H 0.3857 0.5045 0.8732 0.087 Uiso 1 1 calc R
C35 C 0.5472(12) 0.5012(9) 0.8344(7) 0.074(4) Uani 1 1 d .
H35 H 0.5210 0.4900 0.7934 0.089 Uiso 1 1 calc R
C36 C 0.6707(11) 0.5085(7) 0.8464(6) 0.059(3) Uani 1 1 d .
H36 H 0.7259 0.5020 0.8138 0.071 Uiso 1 1 calc R
C37 C 0.9029(9) 0.6202(5) 0.8780(5) 0.045(2) Uani 1 1 d .
C38 C 0.9555(12) 0.6145(6) 0.8185(5) 0.057(2) Uani 1 1 d .
H38 H 0.9782 0.5675 0.8027 0.068 Uiso 1 1 calc R
C39 C 0.9741(15) 0.6795(8) 0.7827(7) 0.078(4) Uani 1 1 d .
H39 H 1.0081 0.6757 0.7424 0.094 Uiso 1 1 calc R
C40 C 0.9433(16) 0.7485(9) 0.8058(10) 0.094(6) Uani 1 1 d .
H40 H 0.9558 0.7916 0.7812 0.113 Uiso 1 1 calc R
C41 C 0.8941(19) 0.7547(8) 0.8650(11) 0.101(6) Uani 1 1 d .
H41 H 0.8746 0.8024 0.8807 0.122 Uiso 1 1 calc R
C42 C 0.8728(13) 0.6912(6) 0.9022(7) 0.067(3) Uani 1 1 d .
H42 H 0.8389 0.6959 0.9425 0.081 Uiso 1 1 calc R
F1 F 0.7517(10) 0.6265(5) 1.2448(5) 0.103(4) Uani 1 1 d .
F2 F 0.8776(9) 0.6873(9) 1.2965(4) 0.120(5) Uani 1 1 d .
F3 F 0.7489(9) 0.7439(6) 1.2419(5) 0.097(3) Uani 1 1 d .
F4 F 1.5488(8) 0.4698(6) 1.0984(6) 0.105(3) Uani 1 1 d .
F5 F 1.5045(7) 0.5841(6) 1.1004(6) 0.104(3) Uani 1 1 d .
F6 F 1.5479(9) 0.5262(11) 1.1870(5) 0.162(7) Uani 1 1 d .
Ir1 Ir 1.03529(2) 0.530914(15) 1.053801(13) 0.02869(9) Uani 1 1 d .
N1 N 0.9487(8) 0.7531(5) 1.1708(4) 0.0460(18) Uani 1 1 d .
N2 N 0.9254(6) 0.6182(4) 1.1592(3) 0.0370(14) Uani 1 1 d .
N3 N 1.2832(7) 0.5267(5) 1.1027(4) 0.0433(16) Uani 1 1 d .
N4 N 1.3456(10) 0.4472(6) 1.1893(5) 0.064(3) Uani 1 1 d .
N5 N 1.1199(7) 0.6133(4) 1.0027(3) 0.0362(15) Uani 1 1 d .
N6 N 0.9512(7) 0.4545(4) 1.1113(4) 0.0398(15) Uani 1 1 d .
N7 N 0.9389(8) 0.4690(5) 0.8941(4) 0.0465(17) Uani 1 1 d .
O1 O 1.0867(7) 0.4378(4) 0.9906(3) 0.0446(15) Uani 1 1 d .
O2 O 0.8773(6) 0.5522(4) 0.9944(3) 0.0421(14) Uani 1 1 d .
P1 P 0.86531(18) 0.53666(14) 0.92396(10) 0.0358(4) Uani 1 1 d .
P2 P 1.0275(2) 0.41247(11) 0.92912(10) 0.0347(4) Uani 1 1 d .

loop_
_atom_site_aniso_label
_atom_site_aniso_U_11
_atom_site_aniso_U_22
_atom_site_aniso_U_33
_atom_site_aniso_U_23
_atom_site_aniso_U_13
_atom_site_aniso_U_12
C1 0.046(5) 0.057(6) 0.054(6) -0.015(5) -0.012(4) 0.016(4)
C2 0.067(7) 0.055(6) 0.059(7) 0.008(5) -0.019(6) 0.005(5)
C3 0.054(5) 0.043(5) 0.042(4) -0.002(4) -0.005(4) 0.009(4)
C4 0.037(4) 0.038(4) 0.037(4) -0.004(3) 0.000(3) 0.006(3)
C5 0.050(5) 0.038(4) 0.051(5) 0.003(4) 0.009(4) 0.009(4)
C6 0.077(8) 0.055(6) 0.067(7) 0.027(5) 0.019(7) 0.009(6)
C7 0.086(10) 0.070(8) 0.095(11) 0.043(8) 0.024(8) 0.001(7)
C8 0.052(6) 0.070(8) 0.121(13) 0.047(8) 0.015(7) 0.000(6)
C9 0.040(5) 0.056(6) 0.088(9) 0.019(6) 0.007(5) 0.004(4)
C10 0.042(4) 0.037(4) 0.034(4) -0.008(3) -0.006(3) 0.009(3)
C11 0.036(4) 0.033(4) 0.032(4) 0.000(3) -0.007(3) 0.003(3)
C12 0.038(4) 0.036(4) 0.037(4) 0.001(3) -0.004(4) -0.002(4)
C13 0.052(5) 0.038(4) 0.048(5) -0.002(4) 0.002(4) -0.001(4)
C14 0.039(4) 0.040(4) 0.041(4) -0.003(3) 0.004(4) -0.006(4)
C15 0.067(7) 0.045(5) 0.060(6) 0.001(5) 0.012(5) -0.010(5)
C16 0.069(7) 0.060(6) 0.063(7) 0.011(5) 0.023(6) -0.016(6)
C17 0.065(7) 0.075(8) 0.053(6) -0.006(6) 0.025(6) -0.016(6)
C18 0.045(4) 0.055(5) 0.044(4) -0.008(5) 0.007(4) -0.003(4)
C45 0.049(5) 0.062(6) 0.046(5) -0.008(5) 0.002(4) 0.010(5)
C19 0.049(5) 0.041(4) 0.051(5) -0.002(4) 0.009(5) -0.005(4)
C20 0.075(9) 0.061(7) 0.093(10) 0.023(7) -0.003(7) -0.008(6)
C21 0.113(13) 0.058(8) 0.112(13) 0.029(8) 0.006(12) -0.004(9)
C22 0.131(15) 0.060(7) 0.086(10) -0.004(8) 0.017(11) -0.040(9)
C23 0.117(14) 0.081(10) 0.085(10) -0.005(9) -0.009(10) -0.051(10)
C24 0.065(7) 0.064(7) 0.068(7) -0.011(6) -0.008(6) -0.023(6)
C25 0.039(4) 0.039(4) 0.044(5) -0.007(4) 0.005(4) 0.001(3)
C26 0.057(7) 0.121(12) 0.062(7) -0.007(8) 0.002(6) 0.041(8)
C27 0.065(8) 0.147(16) 0.068(9) -0.007(9) 0.009(7) 0.046(10)
C28 0.054(6) 0.083(8) 0.068(7) -0.019(7) 0.023(6) 0.000(6)
C29 0.094(10) 0.076(8) 0.053(6) 0.015(6) 0.035(7) 0.027(7)
C43 0.071(7) 0.065(7) 0.051(6) 0.010(5) 0.015(5) 0.029(6)
C44 0.044(5) 0.089(10) 0.075(8) -0.010(7) -0.007(5) 0.009(6)
C31 0.034(4) 0.042(4) 0.045(4) 0.003(4) -0.004(3) 0.002(4)
C32 0.038(4) 0.062(6) 0.053(5) 0.001(5) 0.001(4) 0.001(4)
C33 0.037(5) 0.091(9) 0.084(9) -0.015(9) -0.002(5) 0.002(5)
C34 0.038(5) 0.086(8) 0.092(9) -0.008(7) -0.013(6) -0.004(6)
C35 0.053(6) 0.096(9) 0.072(8) -0.017(7) -0.022(6) -0.002(6)
C36 0.050(6) 0.072(7) 0.055(6) -0.007(5) -0.005(5) -0.005(5)
C37 0.039(5) 0.038(4) 0.058(5) 0.000(4) -0.001(4) 0.001(4)
C38 0.063(6) 0.052(5) 0.056(6) 0.006(4) 0.009(5) 0.006(5)
C39 0.080(9) 0.078(8) 0.077(8) 0.023(7) 0.020(8) 0.000(8)
C40 0.088(11) 0.064(8) 0.131(15) 0.039(9) 0.029(11) 0.005(8)
C41 0.119(14) 0.042(6) 0.143(16) 0.011(8) 0.029(14) 0.007(8)
C42 0.073(8) 0.040(5) 0.089(9) -0.004(5) 0.023(7) 0.006(5)
F1 0.119(8) 0.087(6) 0.103(7) -0.025(5) 0.067(6) -0.026(6)
F2 0.079(6) 0.243(14) 0.038(4) -0.010(6) 0.007(4) 0.014(8)
F3 0.095(6) 0.096(6) 0.100(7) 0.011(5) 0.038(5) 0.051(5)
F4 0.068(5) 0.110(7) 0.135(9) -0.004(6) 0.024(5) 0.028(6)
F5 0.051(4) 0.092(6) 0.169(10) 0.000(7) -0.004(5) -0.005(4)
F6 0.066(5) 0.35(2) 0.072(6) -0.009(9) -0.025(5) -0.053(11)
Ir1 0.02854(13) 0.02933(13) 0.02820(13) -0.00149(10) 0.00089(10) 0.00277(11)
N1 0.053(5) 0.043(4) 0.042(4) -0.008(3) 0.001(4) 0.007(3)
N2 0.038(3) 0.039(3) 0.033(3) -0.001(3) 0.000(3) 0.007(3)
N3 0.036(3) 0.053(4) 0.041(4) -0.008(4) -0.005(3) 0.006(4)
N4 0.063(6) 0.066(6) 0.063(6) 0.000(5) -0.023(5) 0.017(5)
N5 0.037(4) 0.041(4) 0.031(3) -0.002(3) 0.002(3) 0.001(3)
N6 0.043(4) 0.031(3) 0.045(4) 0.005(3) 0.002(3) 0.004(3)
N7 0.056(5) 0.042(4) 0.042(4) -0.002(3) -0.002(3) 0.014(4)
O1 0.048(4) 0.043(3) 0.043(3) -0.010(3) -0.004(3) 0.013(3)
O2 0.033(3) 0.051(4) 0.042(3) -0.005(3) -0.003(2) 0.007(3)
P1 0.0326(9) 0.0366(10) 0.0382(9) -0.0022(9) -0.0021(7) 0.0051(9)
P2 0.0352(10) 0.0311(9) 0.0376(10) -0.0044(7) 0.0017(8) 0.0041(9)

loop_
_atom_type_symbol
_atom_type_description
_atom_type_scat_dispersion_real
_atom_type_scat_dispersion_imag
_atom_type_scat_source
C C 0.0033 0.0016 'International Tables Vol C Tables 4.2.6.8 and 6.1.1.4'
H H 0.0000 0.0000 'International Tables Vol C Tables 4.2.6.8 and 6.1.1.4'
N N 0.0061 0.0033 'International Tables Vol C Tables 4.2.6.8 and 6.1.1.4'
O O 0.0106 0.0060 'International Tables Vol C Tables 4.2.6.8 and 6.1.1.4'
F F 0.0171 0.0103 'International Tables Vol C Tables 4.2.6.8 and 6.1.1.4'
P P 0.1023 0.0942 'International Tables Vol C Tables 4.2.6.8 and 6.1.1.4'
Ir Ir -1.4442 7.9887 'International Tables Vol C Tables 4.2.6.8 and 6.1.1.4'

loop_
_geom_angle_atom_site_label_1
_geom_angle_atom_site_label_2
_geom_angle_atom_site_label_3
_geom_angle
N4 C1 N3 130.5(11)
N4 C1 C44 113.7(10)
N3 C1 C44 115.8(11)
N4 C2 C3 122.8(11)
N4 C2 H2 118.6
C3 C2 H2 118.6
C2 C3 C4 117.6(10)
C2 C3 C5 126.2(10)
C4 C3 C5 116.2(9)
N3 C4 C3 119.3(8)
N3 C4 Ir1 126.3(7)
C3 C4 Ir1 114.3(7)
N6 C5 C6 121.4(11)
N6 C5 C3 111.9(8)
C6 C5 C3 126.7(11)
C5 C6 C7 119.4(13)
C5 C6 H6 120.3
C7 C6 H6 120.3
C8 C7 C6 119.5(12)
C8 C7 H7 120.3
C6 C7 H7 120.3
C7 C8 C9 118.1(13)
C7 C8 H8 121.0
C9 C8 H8 121.0
N6 C9 C8 122.9(12)
N6 C9 H9 118.5
C8 C9 H9 118.5
N2 C10 N1 128.9(9)
N2 C10 C45 116.2(9)
N1 C10 C45 114.9(8)
N2 C11 C12 118.5(8)
N2 C11 Ir1 126.6(6)
C12 C11 Ir1 114.8(6)
C13 C12 C11 118.9(8)
C13 C12 C14 125.4(8)
C11 C12 C14 115.7(7)
N1 C13 C12 122.4(9)
N1 C13 H13 118.8
C12 C13 H13 118.8
N5 C14 C15 121.7(9)
N5 C14 C12 112.2(7)
C15 C14 C12 126.1(9)
C14 C15 C16 119.1(11)
C14 C15 H15 120.4
C16 C15 H15 120.4
C15 C16 C17 119.7(10)
C15 C16 H16 120.1
C17 C16 H16 120.1
C18 C17 C16 118.4(10)
C18 C17 H17 120.8
C16 C17 H17 120.8
N5 C18 C17 122.9(10)
N5 C18 H18 118.6
C17 C18 H18 118.6
F1 C45 F2 107.1(12)
F1 C45 F3 105.2(10)
F2 C45 F3 106.2(11)
F1 C45 C10 113.9(9)
F2 C45 C10 112.4(9)
F3 C45 C10 111.5(10)
C24 C19 C20 117.7(11)
C24 C19 P2 121.0(9)
C20 C19 P2 121.1(9)
C19 C20 C21 120.8(15)
C19 C20 H20 119.6
C21 C20 H20 119.6
C22 C21 C20 118.8(16)
C22 C21 H21 120.6
C20 C21 H21 120.6
C23 C22 C21 121.0(14)
C23 C22 H22 119.5
C21 C22 H22 119.5
C22 C23 C24 120.4(17)
C22 C23 H23 119.8
C24 C23 H23 119.8
C19 C24 C23 121.3(15)
C19 C24 H24 119.4
C23 C24 H24 119.4
C43 C25 C26 117.9(10)
C43 C25 P2 122.8(8)
C26 C25 P2 119.3(9)
C27 C26 C25 121.4(13)
C27 C26 H26 119.3
C25 C26 H26 119.3
C28 C27 C26 118.9(14)
C28 C27 H27 120.5
C26 C27 H27 120.5
C29 C28 C27 121.0(11)
C29 C28 H28 119.5
C27 C28 H28 119.5
C28 C29 C43 121.0(12)
C28 C29 H29 119.5
C43 C29 H29 119.5
C25 C43 C29 119.8(11)
C25 C43 H43 120.1
C29 C43 H43 120.1
F6 C44 F4 107.5(13)
F6 C44 F5 109.6(15)
F4 C44 F5 102.1(12)
F6 C44 C1 113.0(12)
F4 C44 C1 109.9(11)
F5 C44 C1 113.9(10)
C32 C31 C36 119.8(9)
C32 C31 P1 120.9(7)
C36 C31 P1 119.3(8)
C31 C32 C33 119.8(11)
C31 C32 H32 120.1
C33 C32 H32 120.1
C34 C33 C32 120.0(12)
C34 C33 H33 120.0
C32 C33 H33 120.0
C35 C34 C33 121.0(12)
C35 C34 H34 119.5
C33 C34 H34 119.5
C34 C35 C36 120.8(12)
C34 C35 H35 119.6
C36 C35 H35 119.6
C31 C36 C35 118.6(12)
C31 C36 H36 120.7
C35 C36 H36 120.7
C38 C37 C42 119.8(10)
C38 C37 P1 121.3(8)
C42 C37 P1 118.9(9)
C37 C38 C39 119.5(11)
C37 C38 H38 120.3
C39 C38 H38 120.3
C40 C39 C38 120.7(13)
C40 C39 H39 119.6
C38 C39 H39 119.6
C39 C40 C41 120.1(13)
C39 C40 H40 119.9
C41 C40 H40 119.9
C40 C41 C42 121.1(15)
C40 C41 H41 119.5
C42 C41 H41 119.5
C41 C42 C37 118.8(13)
C41 C42 H42 120.6
C37 C42 H42 120.6
C11 Ir1 C4 92.6(3)
C11 Ir1 N6 94.6(3)
C4 Ir1 N6 80.9(4)
C11 Ir1 N5 81.0(3)
C4 Ir1 N5 97.5(3)
N6 Ir1 N5 175.2(3)
C11 Ir1 O1 176.4(3)
C4 Ir1 O1 88.1(3)
N6 Ir1 O1 89.0(3)
N5 Ir1 O1 95.5(3)
C11 Ir1 O2 89.8(3)
C4 Ir1 O2 174.8(3)
N6 Ir1 O2 94.4(3)
N5 Ir1 O2 87.4(3)
O1 Ir1 O2 89.8(2)
C13 N1 C10 114.2(8)
C10 N2 C11 116.6(8)
C1 N3 C4 115.7(9)
C1 N4 C2 114.1(10)
C18 N5 C14 118.1(8)
C18 N5 Ir1 125.7(7)
C14 N5 Ir1 116.1(6)
C9 N6 C5 118.7(9)
C9 N6 Ir1 124.6(7)
C5 N6 Ir1 116.6(7)
P1 N7 P2 128.2(5)
P2 O1 Ir1 128.4(4)
P1 O2 Ir1 126.6(4)
O2 P1 N7 118.6(4)
O2 P1 C31 106.8(4)
N7 P1 C31 110.7(5)
O2 P1 C37 110.6(4)
N7 P1 C37 106.5(5)
C31 P1 C37 102.5(5)
O1 P2 N7 118.7(4)
O1 P2 C25 106.9(4)
N7 P2 C25 107.0(4)
O1 P2 C19 109.2(5)
N7 P2 C19 110.4(5)
C25 P2 C19 103.4(4)

loop_
_geom_bond_atom_site_label_1
_geom_bond_atom_site_label_2
_geom_bond_distance
C1 N4 1.313(16)
C1 N3 1.333(12)
C1 C44 1.529(17)
C2 N4 1.328(17)
C2 C3 1.393(14)
C2 H2 0.9300
C3 C4 1.424(14)
C3 C5 1.459(15)
C4 N3 1.344(12)
C4 Ir1 1.963(9)
C5 N6 1.362(13)
C5 C6 1.375(14)
C6 C7 1.38(2)
C6 H6 0.9300
C7 C8 1.39(2)
C7 H7 0.9300
C8 C9 1.383(17)
C8 H8 0.9300
C9 N6 1.334(14)
C9 H9 0.9300
C10 N2 1.327(11)
C10 N1 1.344(13)
C10 C45 1.509(14)
C11 N2 1.347(11)
C11 C12 1.423(11)
C11 Ir1 1.957(8)
C12 C13 1.375(12)
C12 C14 1.461(12)
C13 N1 1.333(13)
C13 H13 0.9300
C14 N5 1.367(11)
C14 C15 1.374(14)
C15 C16 1.384(16)
C15 H15 0.9300
C16 C17 1.389(18)
C16 H16 0.9300
C17 C18 1.370(16)
C17 H17 0.9300
C18 N5 1.353(12)
C18 H18 0.9300
C45 F1 1.287(15)
C45 F2 1.296(14)
C45 F3 1.326(13)
C19 C24 1.373(16)
C19 C20 1.379(17)
C19 P2 1.807(9)
C20 C21 1.40(2)
C20 H20 0.9300
C21 C22 1.37(3)
C21 H21 0.9300
C22 C23 1.33(3)
C22 H22 0.9300
C23 C24 1.386(19)
C23 H23 0.9300
C24 H24 0.9300
C25 C43 1.372(15)
C25 C26 1.402(15)
C25 P2 1.800(9)
C26 C27 1.385(18)
C26 H26 0.9300
C27 C28 1.37(2)
C27 H27 0.9300
C28 C29 1.33(2)
C28 H28 0.9300
C29 C43 1.411(16)
C29 H29 0.9300
C43 H43 0.9300
C44 F6 1.280(16)
C44 F4 1.337(16)
C44 F5 1.339(19)
C31 C32 1.388(13)
C31 C36 1.391(14)
C31 P1 1.807(9)
C32 C33 1.407(14)
C32 H32 0.9300
C33 C34 1.36(2)
C33 H33 0.9300
C34 C35 1.36(2)
C34 H34 0.9300
C35 C36 1.413(17)
C35 H35 0.9300
C36 H36 0.9300
C37 C38 1.384(15)
C37 C42 1.395(14)
C37 P1 1.813(10)
C38 C39 1.389(16)
C38 H38 0.9300
C39 C40 1.36(2)
C39 H39 0.9300
C40 C41 1.36(3)
C40 H40 0.9300
C41 C42 1.39(2)
C41 H41 0.9300
C42 H42 0.9300
Ir1 N6 2.041(7)
Ir1 N5 2.041(8)
Ir1 O1 2.191(6)
Ir1 O2 2.199(6)
N7 P1 1.582(8)
N7 P2 1.588(8)
O1 P2 1.519(7)
O2 P1 1.509(7)

loop_
_geom_torsion_atom_site_label_1
_geom_torsion_atom_site_label_2
_geom_torsion_atom_site_label_3
_geom_torsion_atom_site_label_4
_geom_torsion
N4 C2 C3 C4 -1.2(17)
N4 C2 C3 C5 177.3(11)
C2 C3 C4 N3 1.1(14)
C5 C3 C4 N3 -177.5(8)
C2 C3 C4 Ir1 177.1(8)
C5 C3 C4 Ir1 -1.6(11)
C2 C3 C5 N6 -175.2(10)
C4 C3 C5 N6 3.3(12)
C2 C3 C5 C6 4.5(18)
C4 C3 C5 C6 -177.0(10)
N6 C5 C6 C7 -0.5(19)
C3 C5 C6 C7 179.8(13)
C5 C6 C7 C8 1(2)
C6 C7 C8 C9 -1(3)
C7 C8 C9 N6 0(2)
N2 C11 C12 C13 5.4(13)
Ir1 C11 C12 C13 -178.1(7)
N2 C11 C12 C14 -175.6(8)
Ir1 C11 C12 C14 0.9(10)
C11 C12 C13 N1 -5.0(15)
C14 C12 C13 N1 176.0(9)
C13 C12 C14 N5 174.6(10)
C11 C12 C14 N5 -4.4(11)
C13 C12 C14 C15 -6.6(16)
C11 C12 C14 C15 174.4(11)
N5 C14 C15 C16 -1.4(18)
C12 C14 C15 C16 -180.0(11)
C14 C15 C16 C17 -1(2)
C15 C16 C17 C18 1(2)
C16 C17 C18 N5 1.2(19)
N2 C10 C45 F1 -21.8(14)
N1 C10 C45 F1 159.3(11)
N2 C10 C45 F2 100.3(13)
N1 C10 C45 F2 -78.6(14)
N2 C10 C45 F3 -140.6(10)
N1 C10 C45 F3 40.5(13)
C24 C19 C20 C21 1(2)
P2 C19 C20 C21 -174.0(13)
C19 C20 C21 C22 0(3)
C20 C21 C22 C23 -2(3)
C21 C22 C23 C24 3(3)
C20 C19 C24 C23 -1(2)
P2 C19 C24 C23 174.2(13)
C22 C23 C24 C19 -1(3)
C43 C25 C26 C27 -1(2)
P2 C25 C26 C27 176.7(15)
C25 C26 C27 C28 2(3)
C26 C27 C28 C29 -2(3)
C27 C28 C29 C43 1(3)
C26 C25 C43 C29 -1(2)
P2 C25 C43 C29 -177.9(11)
C28 C29 C43 C25 0(2)
N4 C1 C44 F6 -36.5(18)
N3 C1 C44 F6 144.5(15)
N4 C1 C44 F4 83.5(14)
N3 C1 C44 F4 -95.5(13)
N4 C1 C44 F5 -162.6(11)
N3 C1 C44 F5 18.4(16)
C36 C31 C32 C33 0.9(18)
P1 C31 C32 C33 179.2(11)
C31 C32 C33 C34 0(2)
C32 C33 C34 C35 -1(2)
C33 C34 C35 C36 1(2)
C32 C31 C36 C35 -0.8(18)
P1 C31 C36 C35 -179.1(11)
C34 C35 C36 C31 0(2)
C42 C37 C38 C39 -2.0(19)
P1 C37 C38 C39 174.8(11)
C37 C38 C39 C40 1(2)
C38 C39 C40 C41 0(3)
C39 C40 C41 C42 -1(3)
C40 C41 C42 C37 0(3)
C38 C37 C42 C41 1(2)
P1 C37 C42 C41 -175.6(14)
N2 C11 Ir1 C4 -85.0(7)
C12 C11 Ir1 C4 98.8(7)
N2 C11 Ir1 N6 -3.9(7)
C12 C11 Ir1 N6 179.9(6)
N2 C11 Ir1 N5 177.8(8)
C12 C11 Ir1 N5 1.6(6)
N2 C11 Ir1 O1 175(4)
C12 C11 Ir1 O1 -1(5)
N2 C11 Ir1 O2 90.5(7)
C12 C11 Ir1 O2 -85.7(6)
N3 C4 Ir1 C11 -90.5(8)
C3 C4 Ir1 C11 93.9(7)
N3 C4 Ir1 N6 175.3(8)
C3 C4 Ir1 N6 -0.3(6)
N3 C4 Ir1 N5 -9.2(8)
C3 C4 Ir1 N5 175.1(6)
N3 C4 Ir1 O1 86.0(8)
C3 C4 Ir1 O1 -89.6(7)
N3 C4 Ir1 O2 152(3)
C3 C4 Ir1 O2 -23(4)
C12 C13 N1 C10 0.1(14)
N2 C10 N1 C13 5.3(15)
C45 C10 N1 C13 -175.9(9)
N1 C10 N2 C11 -4.9(14)
C45 C10 N2 C11 176.3(8)
C12 C11 N2 C10 -0.8(12)
Ir1 C11 N2 C10 -176.9(6)
N4 C1 N3 C4 -1.2(16)
C44 C1 N3 C4 177.6(9)
C3 C4 N3 C1 -0.1(13)
Ir1 C4 N3 C1 -175.5(7)
N3 C1 N4 C2 1.2(18)
C44 C1 N4 C2 -177.6(11)
C3 C2 N4 C1 0.1(18)
C17 C18 N5 C14 -3.2(15)
C17 C18 N5 Ir1 172.7(9)
C15 C14 N5 C18 3.2(15)
C12 C14 N5 C18 -178.0(8)
C15 C14 N5 Ir1 -173.0(9)
C12 C14 N5 Ir1 5.7(10)
C11 Ir1 N5 C18 179.8(8)
C4 Ir1 N5 C18 88.4(8)
N6 Ir1 N5 C18 158(4)
O1 Ir1 N5 C18 -0.4(8)
O2 Ir1 N5 C18 -90.0(8)
C11 Ir1 N5 C14 -4.3(7)
C4 Ir1 N5 C14 -95.7(7)
N6 Ir1 N5 C14 -26(4)
O1 Ir1 N5 C14 175.5(7)
O2 Ir1 N5 C14 86.0(7)
C8 C9 N6 C5 1.0(19)
C8 C9 N6 Ir1 -176.1(11)
C6 C5 N6 C9 -0.6(15)
C3 C5 N6 C9 179.1(10)
C6 C5 N6 Ir1 176.8(8)
C3 C5 N6 Ir1 -3.5(10)
C11 Ir1 N6 C9 87.5(9)
C4 Ir1 N6 C9 179.4(10)
N5 Ir1 N6 C9 109(4)
O1 Ir1 N6 C9 -92.4(9)
O2 Ir1 N6 C9 -2.6(9)
C11 Ir1 N6 C5 -89.7(7)
C4 Ir1 N6 C5 2.2(7)
N5 Ir1 N6 C5 -68(4)
O1 Ir1 N6 C5 90.4(6)
O2 Ir1 N6 C5 -179.8(6)
C11 Ir1 O1 P2 -80(5)
C4 Ir1 O1 P2 179.4(6)
N6 Ir1 O1 P2 98.5(6)
N5 Ir1 O1 P2 -83.2(6)
O2 Ir1 O1 P2 4.1(6)
C11 Ir1 O2 P1 147.7(5)
C4 Ir1 O2 P1 -95(3)
N6 Ir1 O2 P1 -117.7(5)
N5 Ir1 O2 P1 66.8(5)
O1 Ir1 O2 P1 -28.7(5)
Ir1 O2 P1 N7 30.1(7)
Ir1 O2 P1 C31 155.9(5)
Ir1 O2 P1 C37 -93.3(6)
P2 N7 P1 O2 0.0(9)
P2 N7 P1 C31 -123.9(7)
P2 N7 P1 C37 125.4(7)
C32 C31 P1 O2 3.6(10)
C36 C31 P1 O2 -178.1(9)
C32 C31 P1 N7 134.0(9)
C36 C31 P1 N7 -47.7(10)
C32 C31 P1 C37 -112.7(9)
C36 C31 P1 C37 65.5(10)
C38 C37 P1 O2 147.6(9)
C42 C37 P1 O2 -35.5(11)
C38 C37 P1 N7 17.5(11)
C42 C37 P1 N7 -165.6(10)
C38 C37 P1 C31 -98.8(10)
C42 C37 P1 C31 78.1(11)
Ir1 O1 P2 N7 17.6(8)
Ir1 O1 P2 C25 138.6(5)
Ir1 O1 P2 C19 -110.2(6)
P1 N7 P2 O1 -24.2(10)
P1 N7 P2 C25 -145.2(7)
P1 N7 P2 C19 103.0(8)
C43 C25 P2 O1 -136.6(10)
C26 C25 P2 O1 46.0(11)
C43 C25 P2 N7 -8.4(11)
C26 C25 P2 N7 174.2(10)
C43 C25 P2 C19 108.2(10)
C26 C25 P2 C19 -69.2(11)
C24 C19 P2 O1 148.2(9)
C20 C19 P2 O1 -36.6(11)
C24 C19 P2 N7 15.9(11)
C20 C19 P2 N7 -168.9(10)
C24 C19 P2 C25 -98.2(10)
C20 C19 P2 C25 77.0(11)
